data_7012970
loop_
_publ_author_name
'Emslie, David J. H.'
'Piers, Warren E.'
'Parvez, Masood'

_publ_section_title
;
 Synthesis and thermal reactivity of organoscandium and yttrium
 complexes of sterically less bulky salicylaldiminato ligandsElectronic
 supplementary information (ESI) available: Further experimental
 details. See http://www.rsc.org/suppdata/dt/b3/b303097k/
;
_journal_issue 12
_journal_name_full 'Dalton Transactions'
_journal_page_first 2615
_journal_paper_doi 10.1039/b303097k
_journal_year 2003
_chemical_formula_sum 'C61.5 H77 N2 O4 Si Y'
_chemical_formula_weight 1025.25
_chemical_name_common '[(L1)Y(THF)2{(tBuC6H3O)CHCH2SiMe2Ph-NPh}]'
_chemical_name_systematic
; 
? 
;
_space_group_IT_number 14
_symmetry_cell_setting monoclinic
_symmetry_space_group_name_Hall '-P 2ybc'
_symmetry_space_group_name_H-M 'P 1 21/c 1'
_atom_sites_solution_hydrogens geom
_atom_sites_solution_primary direct
_atom_sites_solution_secondary difmap
_audit_creation_method SHELXL-97
_cell_angle_alpha 90.00
_cell_angle_beta 91.9990(11)
_cell_angle_gamma 90.00
_cell_formula_units_Z 4
_cell_length_a 12.5136(2)
_cell_length_b 24.7662(5)
_cell_length_c 17.9392(4)
_cell_measurement_temperature 170(2)
_cell_volume 5556.23(19)
_computing_structure_refinement 'SHELXL-97 (Sheldrick, 1997)'
_computing_structure_solution 'SHELXS-97 (Sheldrick, 1990)'
_diffrn_ambient_temperature 170(2)
_diffrn_measured_fraction_theta_full 0.991
_diffrn_measured_fraction_theta_max 0.991
_diffrn_radiation_monochromator graphite
_diffrn_radiation_source 'fine-focus sealed tube'
_diffrn_radiation_type MoK\a
_diffrn_radiation_wavelength 0.71073
_diffrn_reflns_av_R_equivalents 0.0532
_diffrn_reflns_av_sigmaI/netI 0.0749
_diffrn_reflns_limit_h_max 14
_diffrn_reflns_limit_h_min -14
_diffrn_reflns_limit_k_max 29
_diffrn_reflns_limit_k_min -29
_diffrn_reflns_limit_l_max 21
_diffrn_reflns_limit_l_min -21
_diffrn_reflns_number 18953
_diffrn_reflns_theta_full 24.96
_diffrn_reflns_theta_max 24.96
_diffrn_reflns_theta_min 1.40
_exptl_absorpt_coefficient_mu 1.118
_exptl_absorpt_correction_T_max 0.8964
_exptl_absorpt_correction_T_min 0.4682
_exptl_absorpt_correction_type 'multi-scan method'
_exptl_crystal_density_diffrn 1.226
_exptl_crystal_density_method 'not measured'
_exptl_crystal_F_000 2180
_exptl_crystal_size_max 0.80
_exptl_crystal_size_mid 0.15
_exptl_crystal_size_min 0.10
_refine_diff_density_max 1.263
_refine_diff_density_min -0.612
_refine_diff_density_rms 0.072
_refine_ls_extinction_method none
_refine_ls_goodness_of_fit_ref 1.025
_refine_ls_hydrogen_treatment mixed
_refine_ls_matrix_type full
_refine_ls_number_parameters 611
_refine_ls_number_reflns 9653
_refine_ls_number_restraints 0
_refine_ls_restrained_S_all 1.025
_refine_ls_R_factor_all 0.1010
_refine_ls_R_factor_gt 0.0578
_refine_ls_shift/su_max 0.001
_refine_ls_shift/su_mean 0.000
_refine_ls_structure_factor_coef Fsqd
_refine_ls_weighting_details 'calc w=1/[\s^2^(Fo^2^)+(0.0665P)^2^+7.8940P] where P=(Fo^2^+2Fc^2^)/3'
_refine_ls_weighting_scheme calc
_refine_ls_wR_factor_gt 0.1345
_refine_ls_wR_factor_ref 0.1543
_reflns_number_gt 6332
_reflns_number_total 9653
_reflns_threshold_expression >2sigma(I)
_cod_data_source_file b303097k.txt
_cod_data_source_block n27
_cod_depositor_comments
;
The following automatic conversions were performed:
'_symmetry_cell_setting' value 'Monoclinic' changed to 'monoclinic'
according to '/home/saulius/struct/CIF-dictionaries/cif_core.dic'
dictionary named 'cif_core.dic' version 2.4.1 from 2010-06-29.

Automatic conversion script
Id: cif_fix_enum 1527 2010-12-29 10:47:43Z saulius 
;
_cod_original_sg_symbol_H-M P21/c
_cod_original_formula_sum 'C61.50 H77 N2 O4 Si Y'
_cod_database_code 7012970

loop_
_symmetry_equiv_pos_as_xyz
'x, y, z'
'-x, y+1/2, -z+1/2'
'-x, -y, -z'
'x, -y-1/2, z-1/2'

loop_
_atom_site_label
_atom_site_type_symbol
_atom_site_fract_x
_atom_site_fract_y
_atom_site_fract_z
_atom_site_U_iso_or_equiv
_atom_site_adp_type
_atom_site_occupancy
_atom_site_symmetry_multiplicity
_atom_site_calc_flag
_atom_site_refinement_flags
_atom_site_disorder_assembly
_atom_site_disorder_group
Y1 Y 0.90241(3) 0.250386(17) 0.14277(2) 0.02537(13) Uani 1 1 d . . .
Si1 Si 1.31985(9) 0.30016(5) 0.19192(7) 0.0301(3) Uani 1 1 d . . .
O1 O 0.8078(2) 0.17649(11) 0.13219(15) 0.0302(7) Uani 1 1 d . . .
O2 O 0.9664(2) 0.32961(11) 0.16448(15) 0.0290(6) Uani 1 1 d . . .
O3 O 0.9897(2) 0.20895(12) 0.24758(16) 0.0356(7) Uani 1 1 d . . .
O4 O 0.7789(2) 0.27613(13) 0.23724(16) 0.0377(7) Uani 1 1 d . . .
N1 N 0.7565(3) 0.26995(14) 0.04999(18) 0.0272(8) Uani 1 1 d . . .
N2 N 1.0439(2) 0.24662(14) 0.06552(18) 0.0267(7) Uani 1 1 d . . .
C10 C 0.6727(3) 0.24049(17) 0.0342(2) 0.0306(10) Uani 1 1 d . . .
H10 H 0.6163 0.2546 0.0021 0.037 Uiso 1 1 d R . .
C11 C 0.7173(3) 0.15514(17) 0.1060(2) 0.0324(10) Uani 1 1 d . . .
C12 C 0.6475(3) 0.18708(17) 0.0597(2) 0.0317(10) Uani 1 1 d . . .
C13 C 0.5480(4) 0.16571(19) 0.0340(3) 0.0402(11) Uani 1 1 d . . .
H13 H 0.5008 0.1886 0.0048 0.048 Uiso 1 1 d R . .
C14 C 0.5180(4) 0.1146(2) 0.0535(3) 0.0495(14) Uani 1 1 d . . .
H14 H 0.4497 0.1008 0.0366 0.059 Uiso 1 1 d R . .
C15 C 0.5885(4) 0.0830(2) 0.0960(3) 0.0467(13) Uani 1 1 d . . .
H15 H 0.5699 0.0466 0.1085 0.056 Uiso 1 1 d R . .
C16 C 0.6878(4) 0.10058(19) 0.1229(3) 0.0386(11) Uani 1 1 d . . .
C17 C 0.7634(4) 0.06436(19) 0.1692(3) 0.0423(12) Uani 1 1 d . . .
C18 C 0.7791(4) 0.0880(2) 0.2482(3) 0.0532(14) Uani 1 1 d . . .
H18A H 0.8274 0.0658 0.2775 0.064 Uiso 1 1 d R . .
H18B H 0.7110 0.0892 0.2713 0.064 Uiso 1 1 d R . .
H18C H 0.8076 0.1239 0.2451 0.064 Uiso 1 1 d R . .
C19 C 0.7182(5) 0.0070(2) 0.1774(4) 0.0718(19) Uani 1 1 d . . .
H19A H 0.7683 -0.0145 0.2063 0.086 Uiso 1 1 d R . .
H19B H 0.7057 -0.0094 0.1294 0.086 Uiso 1 1 d R . .
H19C H 0.6521 0.0092 0.2028 0.086 Uiso 1 1 d R . .
C20 C 0.8705(4) 0.0593(2) 0.1313(3) 0.0460(12) Uani 1 1 d . . .
H20A H 0.9177 0.0367 0.1609 0.055 Uiso 1 1 d R . .
H20B H 0.9016 0.0945 0.1268 0.055 Uiso 1 1 d R . .
H20C H 0.8597 0.0437 0.0826 0.055 Uiso 1 1 d R . .
C21 C 0.7601(3) 0.32101(17) 0.0127(2) 0.0291(10) Uani 1 1 d . . .
C22 C 0.6695(3) 0.35358(17) 0.0018(2) 0.0331(10) Uani 1 1 d . . .
H22 H 0.6027 0.3421 0.0213 0.040 Uiso 1 1 d R . .
C23 C 0.6779(4) 0.40211(18) -0.0352(3) 0.0373(11) Uani 1 1 d . . .
H23 H 0.6149 0.4234 -0.0450 0.045 Uiso 1 1 d R . .
C24 C 0.7751(4) 0.41978(18) -0.0602(2) 0.0373(11) Uani 1 1 d . . .
H24 H 0.7797 0.4538 -0.0856 0.045 Uiso 1 1 d R . .
C25 C 0.8657(4) 0.38792(18) -0.0485(2) 0.0345(10) Uani 1 1 d . . .
H25 H 0.9337 0.4009 -0.0640 0.041 Uiso 1 1 d R . .
C26 C 0.8579(3) 0.33852(17) -0.0129(2) 0.0301(10) Uani 1 1 d . . .
H26 H 0.9197 0.3158 -0.0064 0.036 Uiso 1 1 d R . .
C30 C 1.1364(3) 0.28263(17) 0.0823(2) 0.0280(9) Uani 1 1 d . . .
H30 H 1.1864 0.2754 0.0442 0.034 Uiso 1 1 d R . .
C31 C 1.0258(3) 0.36373(17) 0.1249(2) 0.0287(10) Uani 1 1 d . . .
C32 C 1.1065(3) 0.34214(17) 0.0806(2) 0.0280(9) Uani 1 1 d . . .
C33 C 1.1635(3) 0.37626(18) 0.0350(2) 0.0331(10) Uani 1 1 d . . .
H33 H 1.2164 0.3610 0.0037 0.040 Uiso 1 1 d R . .
C34 C 1.1433(3) 0.43141(18) 0.0332(3) 0.0369(11) Uani 1 1 d . . .
H34 H 1.1833 0.4541 0.0010 0.044 Uiso 1 1 d R . .
C35 C 1.0669(3) 0.45250(17) 0.0787(2) 0.0330(10) Uani 1 1 d . . .
H35 H 1.0515 0.4905 0.0786 0.040 Uiso 1 1 d R . .
C36 C 1.0079(3) 0.42057(17) 0.1255(2) 0.0296(10) Uani 1 1 d . . .
C37 C 0.9263(4) 0.44624(17) 0.1773(2) 0.0332(10) Uani 1 1 d . . .
C38 C 0.9597(4) 0.43269(18) 0.2584(2) 0.0398(11) Uani 1 1 d . . .
H38A H 0.9092 0.4482 0.2914 0.048 Uiso 1 1 d R . .
H38B H 1.0295 0.4473 0.2697 0.048 Uiso 1 1 d R . .
H38C H 0.9613 0.3942 0.2650 0.048 Uiso 1 1 d R . .
C39 C 0.9228(4) 0.50788(18) 0.1712(3) 0.0449(12) Uani 1 1 d . . .
H39A H 0.8705 0.5214 0.2043 0.054 Uiso 1 1 d R . .
H39B H 0.9038 0.5184 0.1210 0.054 Uiso 1 1 d R . .
H39C H 0.9918 0.5225 0.1851 0.054 Uiso 1 1 d R . .
C40 C 0.8123(3) 0.42603(19) 0.1582(3) 0.0364(11) Uani 1 1 d . . .
H40A H 0.7630 0.4425 0.1911 0.044 Uiso 1 1 d R . .
H40B H 0.8106 0.3875 0.1643 0.044 Uiso 1 1 d R . .
H40C H 0.7925 0.4351 0.1075 0.044 Uiso 1 1 d R . .
C41 C 1.0662(3) 0.20193(17) 0.0217(2) 0.0305(10) Uani 1 1 d . . .
C42 C 0.9786(4) 0.17207(18) -0.0099(2) 0.0342(10) Uani 1 1 d . . .
H42 H 0.9070 0.1832 0.0001 0.041 Uiso 1 1 d R . .
C43 C 0.9939(4) 0.1279(2) -0.0545(3) 0.0430(12) Uani 1 1 d . . .
H43 H 0.9333 0.1085 -0.0749 0.052 Uiso 1 1 d R . .
C44 C 1.0959(4) 0.1100(2) -0.0708(3) 0.0491(13) Uani 1 1 d . . .
H44 H 1.1048 0.0782 -0.1005 0.059 Uiso 1 1 d R . .
C45 C 1.1817(4) 0.1383(2) -0.0416(3) 0.0449(12) Uani 1 1 d . . .
H45 H 1.2532 0.1288 -0.0543 0.054 Uiso 1 1 d R . .
C46 C 1.1683(4) 0.18276(18) 0.0042(3) 0.0363(11) Uani 1 1 d . . .
H46 H 1.2308 0.2002 0.0253 0.044 Uiso 1 1 d R . .
C47 C 1.1942(3) 0.26619(17) 0.1570(2) 0.0312(10) Uani 1 1 d . . .
H47 H 1.1634 0.2381 0.1862 0.037 Uiso 1 1 d R . .
C48 C 1.2915(4) 0.36722(19) 0.2332(3) 0.0465(13) Uani 1 1 d . . .
H48A H 1.3573 0.3838 0.2501 0.056 Uiso 1 1 d R . .
H48B H 1.2459 0.3625 0.2746 0.056 Uiso 1 1 d R . .
H48C H 1.2565 0.3898 0.1964 0.056 Uiso 1 1 d R . .
C49 C 1.4211(4) 0.3066(2) 0.1180(3) 0.0444(12) Uani 1 1 d . . .
H49A H 1.4833 0.3243 0.1390 0.053 Uiso 1 1 d R . .
H49B H 1.3923 0.3274 0.0769 0.053 Uiso 1 1 d R . .
H49C H 1.4404 0.2713 0.1008 0.053 Uiso 1 1 d R . .
C50 C 1.3726(3) 0.25186(19) 0.2664(2) 0.0328(10) Uani 1 1 d . . .
C51 C 1.3573(4) 0.2604(2) 0.3418(3) 0.0414(12) Uani 1 1 d . . .
H51 H 1.3280 0.2941 0.3581 0.050 Uiso 1 1 d R . .
C52 C 1.3838(4) 0.2216(3) 0.3954(3) 0.0520(14) Uani 1 1 d . . .
H52 H 1.3713 0.2291 0.4469 0.062 Uiso 1 1 d R . .
C53 C 1.4275(4) 0.1730(2) 0.3742(3) 0.0558(15) Uani 1 1 d . . .
H53 H 1.4440 0.1456 0.4105 0.067 Uiso 1 1 d R . .
C54 C 1.4458(4) 0.1641(2) 0.2996(3) 0.0525(14) Uani 1 1 d . . .
H54 H 1.4794 0.1311 0.2853 0.063 Uiso 1 1 d R . .
C55 C 1.4183(4) 0.20276(19) 0.2464(3) 0.0412(12) Uani 1 1 d . . .
H55 H 1.4297 0.1953 0.1948 0.049 Uiso 1 1 d R . .
C56 C 1.0483(4) 0.15837(19) 0.2441(3) 0.0476(13) Uani 1 1 d . . .
H56A H 1.0002 0.1291 0.2531 0.057 Uiso 1 1 d R . .
H56B H 1.0775 0.1542 0.1956 0.057 Uiso 1 1 d R . .
C57 C 1.1339(4) 0.1617(2) 0.3048(3) 0.0579(15) Uani 1 1 d . . .
H57A H 1.1483 0.1263 0.3244 0.070 Uiso 1 1 d R . .
H57B H 1.1976 0.1761 0.2840 0.070 Uiso 1 1 d R . .
C58 C 1.0886(4) 0.1985(3) 0.3620(3) 0.0640(17) Uani 1 1 d . . .
H58A H 1.0561 0.1775 0.4001 0.077 Uiso 1 1 d R . .
H58B H 1.1446 0.2204 0.3841 0.077 Uiso 1 1 d R . .
C59 C 1.0064(5) 0.2321(2) 0.3212(3) 0.0608(16) Uani 1 1 d . . .
H59A H 1.0308 0.2685 0.3155 0.073 Uiso 1 1 d R . .
H59B H 0.9397 0.2321 0.3461 0.073 Uiso 1 1 d R . .
C60 C 0.6811(4) 0.2473(2) 0.2529(3) 0.0569(15) Uani 1 1 d . . .
H60A H 0.6236 0.2616 0.2220 0.068 Uiso 1 1 d R . .
H60B H 0.6906 0.2097 0.2418 0.068 Uiso 1 1 d R . .
C61 C 0.6608(6) 0.2557(3) 0.3310(3) 0.095(3) Uani 1 1 d . . .
H61A H 0.5889 0.2686 0.3358 0.115 Uiso 1 1 d R . .
H61B H 0.6692 0.2219 0.3567 0.115 Uiso 1 1 d R . .
C62 C 0.7389(4) 0.2957(2) 0.3611(3) 0.0452(12) Uani 1 1 d . . .
H62A H 0.7033 0.3232 0.3888 0.054 Uiso 1 1 d R . .
H62B H 0.7916 0.2783 0.3929 0.054 Uiso 1 1 d R . .
C63 C 0.7884(5) 0.3186(2) 0.2925(3) 0.0502(13) Uani 1 1 d . . .
H63A H 0.8626 0.3270 0.3014 0.060 Uiso 1 1 d R . .
H63B H 0.7512 0.3502 0.2746 0.060 Uiso 1 1 d R . .
C64 C 0.3532(6) -0.0256(3) 0.1410(4) 0.081(2) Uani 1 1 d . . .
C65 C 0.3522(6) 0.0204(3) 0.1826(4) 0.079(2) Uani 1 1 d . . .
H65 H 0.4073 0.0271 0.2201 0.094 Uiso 1 1 d R . .
C66 C 0.2738(7) 0.0613(4) 0.1679(4) 0.095(2) Uani 1 1 d . . .
H66 H 0.2751 0.0940 0.1967 0.114 Uiso 1 1 d R . .
C67 C 0.1965(7) 0.0539(3) 0.1157(4) 0.091(2) Uani 1 1 d . . .
H67 H 0.1449 0.0822 0.1082 0.110 Uiso 1 1 d R . .
C68 C 0.1981(7) 0.0058(3) 0.0734(4) 0.095(2) Uani 1 1 d . . .
H68 H 0.1419 -0.0012 0.0368 0.114 Uiso 1 1 d R . .
C69 C 0.2735(6) -0.0323(3) 0.0854(4) 0.0767(19) Uani 1 1 d . . .
H69 H 0.2725 -0.0635 0.0537 0.092 Uiso 1 1 d R . .
C70 C 0.4333(6) -0.0675(3) 0.1527(5) 0.102(3) Uani 1 1 d . . .
H70A H 0.4178 -0.0969 0.1192 0.123 Uiso 1 1 d R . .
H70B H 0.4304 -0.0800 0.2032 0.123 Uiso 1 1 d R . .
H70C H 0.5035 -0.0537 0.1440 0.123 Uiso 1 1 d R . .
C71 C 0.4260(6) 0.0363(3) 0.5219(5) 0.093(2) Uiso 1 1 d . . .
C72 C 0.4190(6) 0.0230(3) 0.4587(5) 0.092(2) Uiso 1 1 d . . .
C73 C 0.5050(7) 0.0168(4) 0.5740(5) 0.108(3) Uiso 1 1 d . . .
C74 C 0.5108(10) 0.0293(5) 0.6324(8) 0.069(3) Uiso 0.50 1 d P . .

loop_
_atom_site_aniso_label
_atom_site_aniso_U_11
_atom_site_aniso_U_22
_atom_site_aniso_U_33
_atom_site_aniso_U_23
_atom_site_aniso_U_13
_atom_site_aniso_U_12
Y1 0.0210(2) 0.0267(2) 0.0284(2) 0.00096(19) 0.00198(15) -0.00168(18)
Si1 0.0222(6) 0.0345(7) 0.0337(6) -0.0013(5) 0.0013(5) -0.0019(5)
O1 0.0245(15) 0.0309(16) 0.0350(16) 0.0024(13) 0.0000(13) -0.0048(13)
O2 0.0285(15) 0.0265(15) 0.0324(16) 0.0008(13) 0.0058(13) -0.0024(13)
O3 0.0335(17) 0.0371(17) 0.0359(17) 0.0037(14) -0.0026(14) 0.0003(14)
O4 0.0347(17) 0.0423(18) 0.0368(17) -0.0032(15) 0.0108(14) -0.0044(15)
N1 0.0220(18) 0.0284(18) 0.0313(19) 0.0018(15) 0.0025(15) -0.0012(15)
N2 0.0202(16) 0.0306(18) 0.0295(17) -0.0022(16) 0.0024(14) -0.0021(16)
C10 0.025(2) 0.037(3) 0.030(2) -0.0014(19) 0.0014(18) 0.0025(19)
C11 0.027(2) 0.035(3) 0.036(2) -0.003(2) 0.0069(19) -0.003(2)
C12 0.027(2) 0.034(2) 0.034(2) 0.0018(19) -0.0009(19) -0.0049(19)
C13 0.030(2) 0.042(3) 0.048(3) 0.003(2) -0.005(2) -0.002(2)
C14 0.032(3) 0.050(3) 0.066(4) 0.008(3) -0.012(2) -0.014(2)
C15 0.037(3) 0.038(3) 0.064(3) 0.009(2) -0.008(3) -0.014(2)
C16 0.034(3) 0.035(3) 0.046(3) 0.002(2) 0.000(2) -0.003(2)
C17 0.041(3) 0.033(3) 0.053(3) 0.010(2) -0.001(2) -0.004(2)
C18 0.044(3) 0.069(4) 0.047(3) 0.024(3) 0.004(2) 0.003(3)
C19 0.060(4) 0.041(3) 0.113(5) 0.033(3) -0.015(4) -0.010(3)
C20 0.049(3) 0.035(3) 0.053(3) 0.001(2) -0.003(3) 0.005(2)
C21 0.028(2) 0.032(2) 0.027(2) 0.0016(18) 0.0008(18) -0.0035(19)
C22 0.026(2) 0.037(3) 0.037(2) 0.003(2) 0.0058(19) 0.000(2)
C23 0.030(2) 0.031(2) 0.051(3) 0.004(2) 0.000(2) 0.004(2)
C24 0.043(3) 0.029(2) 0.040(3) 0.005(2) -0.003(2) -0.003(2)
C25 0.029(2) 0.036(3) 0.039(3) 0.004(2) 0.006(2) -0.005(2)
C26 0.026(2) 0.035(2) 0.029(2) 0.0029(19) 0.0012(18) 0.0022(19)
C30 0.019(2) 0.033(2) 0.032(2) 0.0003(19) 0.0062(18) -0.0011(18)
C31 0.025(2) 0.028(2) 0.032(2) 0.0020(19) -0.0029(19) -0.0041(18)
C32 0.024(2) 0.032(2) 0.027(2) 0.0031(18) -0.0056(18) -0.0003(18)
C33 0.023(2) 0.043(3) 0.034(2) 0.003(2) 0.0040(19) -0.005(2)
C34 0.031(2) 0.038(3) 0.042(3) 0.012(2) 0.001(2) -0.008(2)
C35 0.034(2) 0.024(2) 0.040(3) 0.002(2) -0.003(2) -0.0004(19)
C36 0.026(2) 0.031(2) 0.031(2) 0.0022(19) -0.0072(19) -0.0027(19)
C37 0.035(2) 0.025(2) 0.040(2) -0.0033(19) 0.003(2) 0.0032(19)
C38 0.050(3) 0.034(3) 0.036(3) -0.004(2) -0.002(2) -0.006(2)
C39 0.056(3) 0.030(3) 0.048(3) -0.002(2) 0.004(3) 0.003(2)
C40 0.031(2) 0.039(3) 0.039(3) -0.001(2) 0.001(2) 0.006(2)
C41 0.034(2) 0.032(2) 0.026(2) 0.0029(19) 0.0032(19) 0.0008(19)
C42 0.032(2) 0.037(3) 0.034(2) -0.001(2) 0.001(2) 0.002(2)
C43 0.047(3) 0.045(3) 0.036(3) -0.003(2) -0.001(2) -0.006(2)
C44 0.069(4) 0.038(3) 0.040(3) -0.010(2) 0.001(3) 0.010(3)
C45 0.044(3) 0.045(3) 0.046(3) -0.003(2) 0.009(2) 0.009(2)
C46 0.027(2) 0.040(3) 0.041(3) -0.006(2) 0.004(2) 0.005(2)
C47 0.027(2) 0.033(2) 0.033(2) 0.0095(18) -0.0036(19) -0.0043(18)
C48 0.050(3) 0.037(3) 0.052(3) -0.010(2) -0.001(3) -0.001(2)
C49 0.035(3) 0.056(3) 0.042(3) 0.003(2) 0.004(2) 0.001(2)
C50 0.0195(19) 0.039(2) 0.040(2) -0.003(2) -0.0004(18) -0.004(2)
C51 0.033(2) 0.051(3) 0.040(3) 0.001(2) 0.000(2) -0.006(2)
C52 0.040(3) 0.078(4) 0.038(3) 0.012(3) -0.001(2) -0.016(3)
C53 0.040(3) 0.060(4) 0.066(4) 0.026(3) -0.017(3) -0.014(3)
C54 0.041(3) 0.041(3) 0.074(4) 0.008(3) -0.012(3) 0.001(2)
C55 0.032(3) 0.045(3) 0.046(3) -0.001(2) -0.007(2) -0.005(2)
C56 0.045(3) 0.033(3) 0.064(3) 0.005(2) -0.014(3) 0.001(2)
C57 0.052(3) 0.047(3) 0.073(4) 0.007(3) -0.019(3) 0.002(3)
C58 0.034(3) 0.109(5) 0.049(3) 0.009(3) -0.004(3) 0.003(3)
C59 0.071(4) 0.076(4) 0.035(3) -0.002(3) -0.003(3) 0.021(3)
C60 0.038(3) 0.082(4) 0.052(3) -0.017(3) 0.017(2) -0.022(3)
C61 0.076(4) 0.163(8) 0.048(3) -0.029(4) 0.016(3) -0.071(5)
C62 0.042(3) 0.051(3) 0.043(3) -0.004(2) 0.011(2) -0.005(2)
C63 0.059(3) 0.040(3) 0.053(3) -0.006(2) 0.024(3) -0.004(2)
C64 0.072(5) 0.081(5) 0.092(5) 0.007(4) 0.026(4) -0.026(4)
C65 0.073(5) 0.084(5) 0.080(5) -0.024(4) 0.024(4) -0.031(4)
C66 0.107(6) 0.100(6) 0.080(5) -0.014(5) 0.030(5) -0.038(5)
C67 0.107(6) 0.091(6) 0.077(5) 0.018(4) 0.029(5) -0.003(5)
C68 0.123(7) 0.093(6) 0.068(5) -0.007(4) -0.001(5) -0.002(5)
C69 0.081(5) 0.090(5) 0.058(4) -0.006(4) -0.008(4) -0.018(4)
C70 0.067(5) 0.090(6) 0.151(8) 0.014(5) 0.019(5) -0.009(4)

loop_
_atom_type_symbol
_atom_type_description
_atom_type_scat_dispersion_real
_atom_type_scat_dispersion_imag
_atom_type_scat_source
C C 0.0033 0.0016 'International Tables Vol C Tables 4.2.6.8 and 6.1.1.4'
H H 0.0000 0.0000 'International Tables Vol C Tables 4.2.6.8 and 6.1.1.4'
N N 0.0061 0.0033 'International Tables Vol C Tables 4.2.6.8 and 6.1.1.4'
O O 0.0106 0.0060 'International Tables Vol C Tables 4.2.6.8 and 6.1.1.4'
Si Si 0.0817 0.0704 'International Tables Vol C Tables 4.2.6.8 and 6.1.1.4'
Y Y -2.7962 3.5667 'International Tables Vol C Tables 4.2.6.8 and 6.1.1.4'

loop_
_geom_angle_atom_site_label_1
_geom_angle_atom_site_label_2
_geom_angle_atom_site_label_3
_geom_angle
_geom_angle_site_symmetry_1
_geom_angle_site_symmetry_3
_geom_angle_publ_flag
O2 Y1 O1 167.91(11) . . ?
O2 Y1 N2 81.70(11) . . ?
O1 Y1 N2 109.99(11) . . ?
O2 Y1 O3 95.32(10) . . ?
O1 Y1 O3 86.55(10) . . ?
N2 Y1 O3 96.75(11) . . ?
O2 Y1 O4 82.86(10) . . ?
O1 Y1 O4 85.64(10) . . ?
N2 Y1 O4 164.16(11) . . ?
O3 Y1 O4 81.18(10) . . ?
O2 Y1 N1 101.81(11) . . ?
O1 Y1 N1 73.78(10) . . ?
N2 Y1 N1 99.73(11) . . ?
O3 Y1 N1 157.71(11) . . ?
O4 Y1 N1 86.86(11) . . ?
C48 Si1 C47 111.4(2) . . ?
C48 Si1 C49 110.5(2) . . ?
C47 Si1 C49 112.5(2) . . ?
C48 Si1 C50 110.5(2) . . ?
C47 Si1 C50 102.70(18) . . ?
C49 Si1 C50 109.0(2) . . ?
C11 O1 Y1 145.2(3) . . ?
C31 O2 Y1 133.4(2) . . ?
C59 O3 C56 108.9(3) . . ?
C59 O3 Y1 126.8(3) . . ?
C56 O3 Y1 123.9(3) . . ?
C63 O4 C60 105.9(4) . . ?
C63 O4 Y1 129.2(3) . . ?
C60 O4 Y1 124.7(3) . . ?
C10 N1 C21 115.6(3) . . ?
C10 N1 Y1 127.4(3) . . ?
C21 N1 Y1 116.9(2) . . ?
C41 N2 C30 115.0(3) . . ?
C41 N2 Y1 123.3(3) . . ?
C30 N2 Y1 117.8(2) . . ?
N1 C10 C12 129.0(4) . . ?
O1 C11 C12 119.1(4) . . ?
O1 C11 C16 121.6(4) . . ?
C12 C11 C16 119.3(4) . . ?
C13 C12 C11 119.8(4) . . ?
C13 C12 C10 116.1(4) . . ?
C11 C12 C10 124.0(4) . . ?
C14 C13 C12 120.6(4) . . ?
C13 C14 C15 119.2(4) . . ?
C14 C15 C16 123.9(5) . . ?
C15 C16 C11 117.1(4) . . ?
C15 C16 C17 122.3(4) . . ?
C11 C16 C17 120.6(4) . . ?
C16 C17 C20 110.0(4) . . ?
C16 C17 C19 111.8(4) . . ?
C20 C17 C19 107.3(4) . . ?
C16 C17 C18 109.5(4) . . ?
C20 C17 C18 110.8(4) . . ?
C19 C17 C18 107.3(5) . . ?
C26 C21 C22 119.5(4) . . ?
C26 C21 N1 118.1(4) . . ?
C22 C21 N1 122.4(4) . . ?
C23 C22 C21 119.6(4) . . ?
C22 C23 C24 121.0(4) . . ?
C23 C24 C25 119.5(4) . . ?
C26 C25 C24 120.0(4) . . ?
C25 C26 C21 120.3(4) . . ?
N2 C30 C32 112.9(3) . . ?
N2 C30 C47 110.7(3) . . ?
C32 C30 C47 112.2(3) . . ?
O2 C31 C32 118.6(4) . . ?
O2 C31 C36 121.8(4) . . ?
C32 C31 C36 119.6(4) . . ?
C33 C32 C31 119.5(4) . . ?
C33 C32 C30 118.0(4) . . ?
C31 C32 C30 122.4(4) . . ?
C34 C33 C32 120.9(4) . . ?
C35 C34 C33 119.2(4) . . ?
C34 C35 C36 122.5(4) . . ?
C35 C36 C31 118.2(4) . . ?
C35 C36 C37 120.5(4) . . ?
C31 C36 C37 121.3(4) . . ?
C39 C37 C38 107.0(4) . . ?
C39 C37 C40 106.5(4) . . ?
C38 C37 C40 111.1(4) . . ?
C39 C37 C36 112.7(4) . . ?
C38 C37 C36 108.5(3) . . ?
C40 C37 C36 111.1(3) . . ?
N2 C41 C46 126.5(4) . . ?
N2 C41 C42 118.1(4) . . ?
C46 C41 C42 115.3(4) . . ?
C43 C42 C41 121.6(4) . . ?
C42 C43 C44 121.6(5) . . ?
C45 C44 C43 118.0(5) . . ?
C44 C45 C46 121.5(5) . . ?
C45 C46 C41 121.9(4) . . ?
C30 C47 Si1 122.1(3) . . ?
C51 C50 C55 117.1(4) . . ?
C51 C50 Si1 122.3(4) . . ?
C55 C50 Si1 120.2(3) . . ?
C50 C51 C52 122.0(5) . . ?
C53 C52 C51 119.9(5) . . ?
C52 C53 C54 119.1(5) . . ?
C53 C54 C55 120.7(5) . . ?
C54 C55 C50 121.2(5) . . ?
O3 C56 C57 105.6(4) . . ?
C58 C57 C56 104.6(4) . . ?
C59 C58 C57 105.8(4) . . ?
O3 C59 C58 107.6(5) . . ?
C61 C60 O4 107.1(4) . . ?
C60 C61 C62 108.2(5) . . ?
C61 C62 C63 103.8(4) . . ?
O4 C63 C62 105.1(4) . . ?
C65 C64 C69 118.0(8) . . ?
C65 C64 C70 122.5(8) . . ?
C69 C64 C70 119.4(7) . . ?
C64 C65 C66 120.7(7) . . ?
C67 C66 C65 120.5(8) . . ?
C66 C67 C68 118.0(8) . . ?
C69 C68 C67 121.8(8) . . ?
C68 C69 C64 120.8(7) . . ?
C72 C71 C73 124.2(9) . . ?
C71 C72 C73 122.1(8) . 3_656 ?
C74 C73 C71 123.8(12) . . ?
C74 C73 C72 122.5(11) . 3_656 ?
C71 C73 C72 113.7(8) . 3_656 ?

loop_
_geom_bond_atom_site_label_1
_geom_bond_atom_site_label_2
_geom_bond_distance
_geom_bond_site_symmetry_2
_geom_bond_publ_flag
Y1 O2 2.150(3) . ?
Y1 O1 2.185(3) . ?
Y1 N2 2.288(3) . ?
Y1 O3 2.375(3) . ?
Y1 O4 2.419(3) . ?
Y1 N1 2.475(3) . ?
Si1 C48 1.858(5) . ?
Si1 C47 1.871(4) . ?
Si1 C49 1.872(5) . ?
Si1 C50 1.895(5) . ?
O1 C11 1.321(5) . ?
O2 C31 1.344(5) . ?
O3 C59 1.448(6) . ?
O3 C56 1.454(5) . ?
O4 C63 1.447(6) . ?
O4 C60 1.452(6) . ?
N1 C10 1.302(5) . ?
N1 C21 1.432(5) . ?
N2 C41 1.392(5) . ?
N2 C30 1.483(5) . ?
C10 C12 1.438(6) . ?
C11 C12 1.424(6) . ?
C11 C16 1.436(6) . ?
C12 C13 1.415(6) . ?
C13 C14 1.368(6) . ?
C14 C15 1.389(7) . ?
C15 C16 1.388(6) . ?
C16 C17 1.527(6) . ?
C17 C20 1.529(7) . ?
C17 C19 1.538(7) . ?
C17 C18 1.541(7) . ?
C21 C26 1.392(6) . ?
C21 C22 1.400(6) . ?
C22 C23 1.379(6) . ?
C23 C24 1.382(6) . ?
C24 C25 1.392(6) . ?
C25 C26 1.385(6) . ?
C30 C32 1.521(6) . ?
C30 C47 1.555(6) . ?
C31 C32 1.412(6) . ?
C31 C36 1.425(6) . ?
C32 C33 1.391(6) . ?
C33 C34 1.389(6) . ?
C34 C35 1.381(6) . ?
C35 C36 1.385(6) . ?
C36 C37 1.542(6) . ?
C37 C39 1.531(6) . ?
C37 C38 1.537(6) . ?
C37 C40 1.539(6) . ?
C41 C46 1.409(6) . ?
C41 C42 1.424(6) . ?
C42 C43 1.372(6) . ?
C43 C44 1.392(7) . ?
C44 C45 1.370(7) . ?
C45 C46 1.387(6) . ?
C50 C51 1.388(6) . ?
C50 C55 1.396(6) . ?
C51 C52 1.391(7) . ?
C52 C53 1.381(8) . ?
C53 C54 1.383(8) . ?
C54 C55 1.386(7) . ?
C56 C57 1.502(7) . ?
C57 C58 1.500(8) . ?
C58 C59 1.494(7) . ?
C60 C61 1.449(8) . ?
C61 C62 1.480(7) . ?
C62 C63 1.508(7) . ?
C64 C65 1.363(9) . ?
C64 C69 1.396(9) . ?
C64 C70 1.452(10) . ?
C65 C66 1.429(11) . ?
C66 C67 1.335(10) . ?
C67 C68 1.414(10) . ?
C68 C69 1.345(10) . ?
C71 C72 1.182(9) . ?
C71 C73 1.422(11) . ?
C72 C73 1.503(11) 3_656 ?
C73 C74 1.092(13) . ?
C73 C72 1.503(11) 3_656 ?

loop_
_geom_torsion_atom_site_label_1
_geom_torsion_atom_site_label_2
_geom_torsion_atom_site_label_3
_geom_torsion_atom_site_label_4
_geom_torsion
_geom_torsion_site_symmetry_1
_geom_torsion_site_symmetry_2
_geom_torsion_site_symmetry_3
_geom_torsion_site_symmetry_4
_geom_torsion_publ_flag
O2 Y1 O1 C11 57.5(7) . . . . ?
N2 Y1 O1 C11 -107.3(5) . . . . ?
O3 Y1 O1 C11 156.8(5) . . . . ?
O4 Y1 O1 C11 75.4(5) . . . . ?
N1 Y1 O1 C11 -12.6(5) . . . . ?
O1 Y1 O2 C31 -140.0(5) . . . . ?
N2 Y1 O2 C31 25.6(3) . . . . ?
O3 Y1 O2 C31 121.6(3) . . . . ?
O4 Y1 O2 C31 -158.0(3) . . . . ?
N1 Y1 O2 C31 -72.7(3) . . . . ?
O2 Y1 O3 C59 38.6(4) . . . . ?
O1 Y1 O3 C59 -129.4(4) . . . . ?
N2 Y1 O3 C59 120.9(4) . . . . ?
O4 Y1 O3 C59 -43.3(4) . . . . ?
N1 Y1 O3 C59 -101.6(5) . . . . ?
O2 Y1 O3 C56 -132.3(3) . . . . ?
O1 Y1 O3 C56 59.6(3) . . . . ?
N2 Y1 O3 C56 -50.1(3) . . . . ?
O4 Y1 O3 C56 145.8(3) . . . . ?
N1 Y1 O3 C56 87.4(4) . . . . ?
O2 Y1 O4 C63 -18.3(4) . . . . ?
O1 Y1 O4 C63 165.5(4) . . . . ?
N2 Y1 O4 C63 -5.4(6) . . . . ?
O3 Y1 O4 C63 78.3(4) . . . . ?
N1 Y1 O4 C63 -120.6(4) . . . . ?
O2 Y1 O4 C60 167.2(4) . . . . ?
O1 Y1 O4 C60 -9.1(4) . . . . ?
N2 Y1 O4 C60 -179.9(4) . . . . ?
O3 Y1 O4 C60 -96.3(4) . . . . ?
N1 Y1 O4 C60 64.8(4) . . . . ?
O2 Y1 N1 C10 -157.7(3) . . . . ?
O1 Y1 N1 C10 10.7(3) . . . . ?
N2 Y1 N1 C10 118.9(3) . . . . ?
O3 Y1 N1 C10 -18.2(5) . . . . ?
O4 Y1 N1 C10 -75.7(3) . . . . ?
O2 Y1 N1 C21 17.7(3) . . . . ?
O1 Y1 N1 C21 -173.9(3) . . . . ?
N2 Y1 N1 C21 -65.8(3) . . . . ?
O3 Y1 N1 C21 157.1(3) . . . . ?
O4 Y1 N1 C21 99.7(3) . . . . ?
O2 Y1 N2 C41 -179.5(3) . . . . ?
O1 Y1 N2 C41 -2.7(3) . . . . ?
O3 Y1 N2 C41 86.1(3) . . . . ?
O4 Y1 N2 C41 167.6(3) . . . . ?
N1 Y1 N2 C41 -78.8(3) . . . . ?
O2 Y1 N2 C30 23.7(3) . . . . ?
O1 Y1 N2 C30 -159.5(3) . . . . ?
O3 Y1 N2 C30 -70.7(3) . . . . ?
O4 Y1 N2 C30 10.7(6) . . . . ?
N1 Y1 N2 C30 124.3(3) . . . . ?
C21 N1 C10 C12 177.4(4) . . . . ?
Y1 N1 C10 C12 -7.2(6) . . . . ?
Y1 O1 C11 C12 7.4(7) . . . . ?
Y1 O1 C11 C16 -172.6(3) . . . . ?
O1 C11 C12 C13 -177.1(4) . . . . ?
C16 C11 C12 C13 3.0(7) . . . . ?
O1 C11 C12 C10 5.2(7) . . . . ?
C16 C11 C12 C10 -174.7(4) . . . . ?
N1 C10 C12 C13 178.6(4) . . . . ?
N1 C10 C12 C11 -3.7(7) . . . . ?
C11 C12 C13 C14 0.3(7) . . . . ?
C10 C12 C13 C14 178.2(5) . . . . ?
C12 C13 C14 C15 -3.0(8) . . . . ?
C13 C14 C15 C16 2.4(9) . . . . ?
C14 C15 C16 C11 0.9(8) . . . . ?
C14 C15 C16 C17 -179.6(5) . . . . ?
O1 C11 C16 C15 176.6(4) . . . . ?
C12 C11 C16 C15 -3.5(7) . . . . ?
O1 C11 C16 C17 -2.9(7) . . . . ?
C12 C11 C16 C17 177.0(4) . . . . ?
C15 C16 C17 C20 122.3(5) . . . . ?
C11 C16 C17 C20 -58.2(6) . . . . ?
C15 C16 C17 C19 3.2(7) . . . . ?
C11 C16 C17 C19 -177.3(5) . . . . ?
C15 C16 C17 C18 -115.7(5) . . . . ?
C11 C16 C17 C18 63.8(6) . . . . ?
C10 N1 C21 C26 -140.2(4) . . . . ?
Y1 N1 C21 C26 43.9(5) . . . . ?
C10 N1 C21 C22 40.2(6) . . . . ?
Y1 N1 C21 C22 -135.8(3) . . . . ?
C26 C21 C22 C23 1.1(6) . . . . ?
N1 C21 C22 C23 -179.3(4) . . . . ?
C21 C22 C23 C24 -1.5(7) . . . . ?
C22 C23 C24 C25 0.5(7) . . . . ?
C23 C24 C25 C26 1.0(7) . . . . ?
C24 C25 C26 C21 -1.4(6) . . . . ?
C22 C21 C26 C25 0.4(6) . . . . ?
N1 C21 C26 C25 -179.2(4) . . . . ?
C41 N2 C30 C32 141.0(4) . . . . ?
Y1 N2 C30 C32 -60.3(4) . . . . ?
C41 N2 C30 C47 -92.2(4) . . . . ?
Y1 N2 C30 C47 66.5(4) . . . . ?
Y1 O2 C31 C32 -37.4(5) . . . . ?
Y1 O2 C31 C36 141.5(3) . . . . ?
O2 C31 C32 C33 175.3(3) . . . . ?
C36 C31 C32 C33 -3.6(6) . . . . ?
O2 C31 C32 C30 -6.5(5) . . . . ?
C36 C31 C32 C30 174.6(4) . . . . ?
N2 C30 C32 C33 -125.8(4) . . . . ?
C47 C30 C32 C33 108.2(4) . . . . ?
N2 C30 C32 C31 56.0(5) . . . . ?
C47 C30 C32 C31 -70.0(5) . . . . ?
C31 C32 C33 C34 1.0(6) . . . . ?
C30 C32 C33 C34 -177.2(4) . . . . ?
C32 C33 C34 C35 1.4(6) . . . . ?
C33 C34 C35 C36 -1.2(6) . . . . ?
C34 C35 C36 C31 -1.4(6) . . . . ?
C34 C35 C36 C37 177.8(4) . . . . ?
O2 C31 C36 C35 -175.1(4) . . . . ?
C32 C31 C36 C35 3.7(6) . . . . ?
O2 C31 C36 C37 5.7(6) . . . . ?
C32 C31 C36 C37 -175.5(3) . . . . ?
C35 C36 C37 C39 -1.4(6) . . . . ?
C31 C36 C37 C39 177.8(4) . . . . ?
C35 C36 C37 C38 -119.6(4) . . . . ?
C31 C36 C37 C38 59.6(5) . . . . ?
C35 C36 C37 C40 118.1(4) . . . . ?
C31 C36 C37 C40 -62.8(5) . . . . ?
C30 N2 C41 C46 12.6(6) . . . . ?
Y1 N2 C41 C46 -144.8(4) . . . . ?
C30 N2 C41 C42 -166.9(4) . . . . ?
Y1 N2 C41 C42 35.7(5) . . . . ?
N2 C41 C42 C43 179.2(4) . . . . ?
C46 C41 C42 C43 -0.3(6) . . . . ?
C41 C42 C43 C44 0.2(7) . . . . ?
C42 C43 C44 C45 -0.7(7) . . . . ?
C43 C44 C45 C46 1.3(7) . . . . ?
C44 C45 C46 C41 -1.5(7) . . . . ?
N2 C41 C46 C45 -178.6(4) . . . . ?
C42 C41 C46 C45 0.9(6) . . . . ?
N2 C30 C47 Si1 175.8(3) . . . . ?
C32 C30 C47 Si1 -57.1(5) . . . . ?
C48 Si1 C47 C30 77.2(4) . . . . ?
C49 Si1 C47 C30 -47.4(4) . . . . ?
C50 Si1 C47 C30 -164.5(3) . . . . ?
C48 Si1 C50 C51 19.6(4) . . . . ?
C47 Si1 C50 C51 -99.3(4) . . . . ?
C49 Si1 C50 C51 141.1(4) . . . . ?
C48 Si1 C50 C55 -167.7(3) . . . . ?
C47 Si1 C50 C55 73.3(4) . . . . ?
C49 Si1 C50 C55 -46.2(4) . . . . ?
C55 C50 C51 C52 -1.4(6) . . . . ?
Si1 C50 C51 C52 171.5(3) . . . . ?
C50 C51 C52 C53 0.5(7) . . . . ?
C51 C52 C53 C54 1.0(7) . . . . ?
C52 C53 C54 C55 -1.6(7) . . . . ?
C53 C54 C55 C50 0.7(7) . . . . ?
C51 C50 C55 C54 0.7(6) . . . . ?
Si1 C50 C55 C54 -172.3(4) . . . . ?
C59 O3 C56 C57 -21.8(6) . . . . ?
Y1 O3 C56 C57 150.6(3) . . . . ?
O3 C56 C57 C58 27.7(6) . . . . ?
C56 C57 C58 C59 -23.3(6) . . . . ?
C56 O3 C59 C58 7.1(6) . . . . ?
Y1 O3 C59 C58 -165.0(3) . . . . ?
C57 C58 C59 O3 10.5(6) . . . . ?
C63 O4 C60 C61 -24.7(7) . . . . ?
Y1 O4 C60 C61 150.9(5) . . . . ?
O4 C60 C61 C62 7.2(8) . . . . ?
C60 C61 C62 C63 12.1(8) . . . . ?
C60 O4 C63 C62 32.1(5) . . . . ?
Y1 O4 C63 C62 -143.2(3) . . . . ?
C61 C62 C63 O4 -27.0(6) . . . . ?
C69 C64 C65 C66 -2.1(10) . . . . ?
C70 C64 C65 C66 178.2(7) . . . . ?
C64 C65 C66 C67 3.7(11) . . . . ?
C65 C66 C67 C68 -3.2(11) . . . . ?
C66 C67 C68 C69 1.3(12) . . . . ?
C67 C68 C69 C64 0.3(12) . . . . ?
C65 C64 C69 C68 0.1(11) . . . . ?
C70 C64 C69 C68 179.9(7) . . . . ?
C73 C71 C72 C73 -0.1(16) . . . 3_656 ?
C72 C71 C73 C74 -179.9(12) . . . . ?
C72 C71 C73 C72 0.1(15) . . . 3_656 ?
